data_4304500
loop_
_publ_author_name
'Paul D. Benny'
'Glenn A. Fugate'
'Adam O. Barden'
'Jennifer E. Morley'
'Elsa Silva-Lopez'
'Brendan Twamley'

_publ_contact_author_address
;University Research Office
University of Idaho
Moscow, 
ID 83844-3010
USA
;
_publ_contact_author_email btwamley@uidaho.edu
_publ_contact_author_fax '208 885 5752'
_publ_contact_author_name 'Brendan Twamley'
_publ_contact_author_phone '208 885 2847'
_publ_section_title
;
Metal-Assisted In Situ Formation of a Tridentate Acetylacetone Ligand for
Complexation of fac-Re(CO)3+ for Radiopharmaceutical Applications
;
_journal_name_full 'Inorganic Chemistry'
_journal_page_first 2240
_journal_page_last 2242
_journal_paper_doi 10.1021/ic701996e
_journal_volume 47
_journal_year 2008
_chemical_formula_moiety 'C15 H15 N2 O4 Re'
_chemical_formula_sum 'C15 H15 N2 O4 Re'
_chemical_formula_weight 473.49
_chemical_name_common (4-(Pyridin-2-ylmethylimino)-pentan-2-one)Re(CO)3
_chemical_name_systematic
; 
 ? 
;
_space_group_IT_number 15
_symmetry_cell_setting monoclinic
_symmetry_space_group_name_Hall '-C 2yc'
_symmetry_space_group_name_H-M 'C 1 2/c 1'
_atom_sites_solution_hydrogens geom
_atom_sites_solution_primary direct
_atom_sites_solution_secondary difmap
_audit_creation_method SHELXL-97
_cell_angle_alpha 90.00
_cell_angle_beta 106.031(2)
_cell_angle_gamma 90.00
_cell_formula_units_Z 8
_cell_length_a 16.929(2)
_cell_length_b 11.5726(16)
_cell_length_c 16.013(2)
_cell_measurement_reflns_used 8628
_cell_measurement_temperature 88(2)
_cell_measurement_theta_max 30.01
_cell_measurement_theta_min 2.50
_cell_volume 3015.2(7)
_computing_cell_refinement 'Bruker SAINT+ v. 6.45a'
_computing_data_collection 'Bruker SMART v. 5.630'
_computing_data_reduction 'Bruker SAINT+ v. 6.45a'
_computing_molecular_graphics 'XP, Bruker SHELXTL v. 6.12'
_computing_publication_material 'XCIF, Bruker SHELXTL v. 6.12'
_computing_structure_refinement 'XL, Bruker SHELXTL v. 6.12'
_computing_structure_solution 'XS, Bruker SHELXTL v. 6.12'
_diffrn_ambient_temperature 88(2)
_diffrn_detector_area_resol_mean 8.3
_diffrn_measured_fraction_theta_full 1.000
_diffrn_measured_fraction_theta_max 1.000
_diffrn_measurement_device_type 'Bruker/Siemens SMART APEX'
_diffrn_measurement_method '\w scans'
_diffrn_radiation_monochromator graphite
_diffrn_radiation_source 'normal-focus sealed tube'
_diffrn_radiation_type MoK\a
_diffrn_radiation_wavelength 0.71073
_diffrn_reflns_av_R_equivalents 0.0211
_diffrn_reflns_av_sigmaI/netI 0.0145
_diffrn_reflns_limit_h_max 20
_diffrn_reflns_limit_h_min -20
_diffrn_reflns_limit_k_max 13
_diffrn_reflns_limit_k_min -13
_diffrn_reflns_limit_l_max 19
_diffrn_reflns_limit_l_min -19
_diffrn_reflns_number 22508
_diffrn_reflns_theta_full 25.24
_diffrn_reflns_theta_max 25.24
_diffrn_reflns_theta_min 2.16
_diffrn_standards_number 0
_exptl_absorpt_coefficient_mu 8.079
_exptl_absorpt_correction_T_max 0.321
_exptl_absorpt_correction_T_min 0.25
_exptl_absorpt_correction_type multi-scan
_exptl_absorpt_process_details 'SADABS; Bruker, 2001'
_exptl_crystal_colour 'pale yellow'
_exptl_crystal_density_diffrn 2.086
_exptl_crystal_density_method 'not measured'
_exptl_crystal_description block
_exptl_crystal_F_000 1808
_exptl_crystal_size_max 0.19
_exptl_crystal_size_mid 0.19
_exptl_crystal_size_min 0.14
_refine_diff_density_max 0.747
_refine_diff_density_min -0.405
_refine_diff_density_rms 0.079
_refine_ls_extinction_method none
_refine_ls_goodness_of_fit_ref 1.038
_refine_ls_hydrogen_treatment constr
_refine_ls_matrix_type full
_refine_ls_number_parameters 201
_refine_ls_number_reflns 2741
_refine_ls_number_restraints 0
_refine_ls_restrained_S_all 1.038
_refine_ls_R_factor_all 0.0147
_refine_ls_R_factor_gt 0.0144
_refine_ls_shift/su_max 0.001
_refine_ls_shift/su_mean 0.000
_refine_ls_structure_factor_coef Fsqd
_refine_ls_weighting_details 'calc w=1/[\s^2^(Fo^2^)+(0.0166P)^2^+11.0575P] where P=(Fo^2^+2Fc^2^)/3'
_refine_ls_weighting_scheme calc
_refine_ls_wR_factor_gt 0.0351
_refine_ls_wR_factor_ref 0.0353
_reflns_number_gt 2706
_reflns_number_total 2741
_reflns_threshold_expression I>2\s(I)
_cod_data_source_file ic701996e-file001_3.cif
_cod_data_source_block 3
_cod_depositor_comments
;
The following automatic conversions were performed:
'_symmetry_cell_setting' value 'Monoclinic' changed to 'monoclinic'
according to '/home/saulius/struct/CIF-dictionaries/cif_core.dic'
dictionary named 'cif_core.dic' version 2.4.1 from 2010-06-29.

Automatic conversion script
Id: cif_fix_enum 1527 2010-12-29 10:47:43Z saulius 
;
_cod_original_sg_symbol_H-M 'C 2/c'
_cod_database_code 4304500

loop_
_symmetry_equiv_pos_as_xyz
'x, y, z'
'-x, y, -z+1/2'
'x+1/2, y+1/2, z'
'-x+1/2, y+1/2, -z+1/2'
'-x, -y, -z'
'x, -y, z-1/2'
'-x+1/2, -y+1/2, -z'
'x+1/2, -y+1/2, z-1/2'

loop_
_atom_site_label
_atom_site_type_symbol
_atom_site_fract_x
_atom_site_fract_y
_atom_site_fract_z
_atom_site_U_iso_or_equiv
_atom_site_adp_type
_atom_site_occupancy
_atom_site_symmetry_multiplicity
_atom_site_calc_flag
_atom_site_refinement_flags
_atom_site_disorder_assembly
_atom_site_disorder_group
C1 C 0.23723(17) 1.0761(2) 0.03104(19) 0.0204(6) Uani 1 1 d . . .
H1A H 0.2956 1.0585 0.0559 0.031 Uiso 1 1 calc R . .
H1B H 0.2272 1.1576 0.0414 0.031 Uiso 1 1 calc R . .
H1C H 0.2218 1.0611 -0.0316 0.031 Uiso 1 1 calc R . .
C2 C 0.18648(16) 1.0009(2) 0.07327(17) 0.0152(5) Uani 1 1 d . . .
C3 C 0.13005(17) 1.0507(2) 0.10986(17) 0.0174(6) Uani 1 1 d . . .
H3 H 0.1375 1.1297 0.1261 0.021 Uiso 1 1 calc R . .
C4 C 0.06131(16) 0.9919(2) 0.12502(17) 0.0166(6) Uani 1 1 d . . .
C5 C -0.01133(18) 1.0659(3) 0.1266(2) 0.0228(6) Uani 1 1 d . . .
H5A H -0.0501 1.0679 0.0684 0.034 Uiso 1 1 calc R . .
H5B H 0.0074 1.1445 0.1444 0.034 Uiso 1 1 calc R . .
H5C H -0.0386 1.0335 0.1679 0.034 Uiso 1 1 calc R . .
C6 C -0.02384(16) 0.8270(2) 0.12098(18) 0.0182(6) Uani 1 1 d . . .
H6A H -0.0653 0.8722 0.0775 0.022 Uiso 1 1 calc R . .
H6B H -0.0378 0.8322 0.1770 0.022 Uiso 1 1 calc R . .
C7 C -0.02859(17) 0.7002(3) 0.09210(19) 0.0203(6) Uani 1 1 d . . .
H7A H -0.0001 0.6522 0.1426 0.024 Uiso 1 1 calc R . .
H7B H -0.0870 0.6764 0.0744 0.024 Uiso 1 1 calc R . .
C8 C 0.00796(17) 0.6749(2) 0.01867(18) 0.0170(6) Uani 1 1 d . . .
C9 C -0.03944(19) 0.6308(2) -0.05981(19) 0.0238(6) Uani 1 1 d . . .
H9 H -0.0966 0.6181 -0.0683 0.029 Uiso 1 1 calc R . .
C10 C -0.0039(2) 0.6053(3) -0.12577(19) 0.0264(7) Uani 1 1 d . . .
H10 H -0.0362 0.5749 -0.1795 0.032 Uiso 1 1 calc R . .
C11 C 0.07916(19) 0.6247(2) -0.11213(19) 0.0234(6) Uani 1 1 d . . .
H11 H 0.1051 0.6084 -0.1564 0.028 Uiso 1 1 calc R . .
C12 C 0.12389(18) 0.6683(2) -0.03266(18) 0.0182(6) Uani 1 1 d . . .
H12 H 0.1811 0.6816 -0.0233 0.022 Uiso 1 1 calc R . .
C13 C 0.22901(16) 0.8490(2) 0.25542(18) 0.0176(6) Uani 1 1 d . . .
C14 C 0.26225(16) 0.6769(2) 0.15960(17) 0.0156(5) Uani 1 1 d . . .
C15 C 0.13927(16) 0.6586(2) 0.22826(17) 0.0147(5) Uani 1 1 d . . .
N1 N 0.05798(13) 0.8788(2) 0.13126(14) 0.0141(5) Uani 1 1 d . . .
N2 N 0.08987(14) 0.69274(19) 0.03201(14) 0.0146(5) Uani 1 1 d . . .
O1 O 0.19752(11) 0.89115(16) 0.06714(12) 0.0145(4) Uani 1 1 d . . .
O2 O 0.26787(13) 0.89139(19) 0.31842(13) 0.0279(5) Uani 1 1 d . . .
O3 O 0.32013(13) 0.62271(19) 0.16519(14) 0.0266(5) Uani 1 1 d . . .
O4 O 0.12547(13) 0.59024(18) 0.27516(13) 0.0234(4) Uani 1 1 d . . .
Re1 Re 0.165842(6) 0.769906(9) 0.152966(6) 0.01131(5) Uani 1 1 d . . .

loop_
_atom_site_aniso_label
_atom_site_aniso_U_11
_atom_site_aniso_U_22
_atom_site_aniso_U_33
_atom_site_aniso_U_23
_atom_site_aniso_U_13
_atom_site_aniso_U_12
C1 0.0187(14) 0.0175(14) 0.0250(15) 0.0051(11) 0.0061(12) -0.0009(11)
C2 0.0135(13) 0.0163(14) 0.0128(12) 0.0017(10) -0.0016(10) -0.0024(10)
C3 0.0210(14) 0.0112(13) 0.0187(14) -0.0010(10) 0.0034(11) 0.0005(11)
C4 0.0157(13) 0.0201(15) 0.0125(13) -0.0009(11) 0.0017(10) 0.0033(11)
C5 0.0200(15) 0.0233(15) 0.0261(15) 0.0014(12) 0.0079(12) 0.0079(12)
C6 0.0118(13) 0.0241(16) 0.0196(14) 0.0016(12) 0.0056(11) 0.0006(11)
C7 0.0124(13) 0.0223(15) 0.0244(15) 0.0036(12) 0.0022(11) -0.0031(11)
C8 0.0184(13) 0.0099(14) 0.0209(14) 0.0056(10) 0.0022(11) -0.0007(10)
C9 0.0218(15) 0.0171(15) 0.0259(15) 0.0033(12) -0.0046(12) -0.0041(12)
C10 0.0383(18) 0.0135(14) 0.0191(15) -0.0016(11) -0.0060(13) 0.0004(13)
C11 0.0361(17) 0.0145(14) 0.0176(14) -0.0021(11) 0.0042(12) 0.0048(12)
C12 0.0215(14) 0.0120(14) 0.0214(14) 0.0003(11) 0.0063(11) 0.0029(11)
C13 0.0154(13) 0.0144(13) 0.0236(15) 0.0014(11) 0.0066(12) 0.0030(11)
C14 0.0186(14) 0.0143(14) 0.0157(13) 0.0019(10) 0.0076(11) -0.0017(11)
C15 0.0123(12) 0.0175(14) 0.0131(12) -0.0006(11) 0.0017(10) 0.0022(10)
N1 0.0124(11) 0.0171(12) 0.0128(11) 0.0000(9) 0.0037(9) -0.0004(9)
N2 0.0169(11) 0.0098(10) 0.0162(11) 0.0005(9) 0.0033(9) 0.0007(9)
O1 0.0149(9) 0.0124(9) 0.0173(9) 0.0001(7) 0.0062(7) 0.0007(7)
O2 0.0259(11) 0.0300(12) 0.0211(11) -0.0078(9) -0.0047(9) 0.0024(9)
O3 0.0220(11) 0.0276(12) 0.0329(12) 0.0074(9) 0.0124(9) 0.0101(9)
O4 0.0264(11) 0.0226(11) 0.0221(11) 0.0068(9) 0.0082(9) -0.0019(9)
Re1 0.01020(7) 0.01173(7) 0.01205(7) 0.00062(4) 0.00314(4) 0.00069(4)

loop_
_atom_type_symbol
_atom_type_description
_atom_type_scat_dispersion_real
_atom_type_scat_dispersion_imag
_atom_type_scat_source
C C 0.0033 0.0016 'International Tables Vol C Tables 4.2.6.8 and 6.1.1.4'
H H 0.0000 0.0000 'International Tables Vol C Tables 4.2.6.8 and 6.1.1.4'
N N 0.0061 0.0033 'International Tables Vol C Tables 4.2.6.8 and 6.1.1.4'
O O 0.0106 0.0060 'International Tables Vol C Tables 4.2.6.8 and 6.1.1.4'
Re Re -1.0185 7.2310 'International Tables Vol C Tables 4.2.6.8 and 6.1.1.4'

loop_
_geom_angle_atom_site_label_1
_geom_angle_atom_site_label_2
_geom_angle_atom_site_label_3
_geom_angle
_geom_angle_site_symmetry_1
_geom_angle_site_symmetry_3
_geom_angle_publ_flag
C2 C1 H1A 109.5 . . ?
C2 C1 H1B 109.5 . . ?
H1A C1 H1B 109.5 . . ?
C2 C1 H1C 109.5 . . ?
H1A C1 H1C 109.5 . . ?
H1B C1 H1C 109.5 . . ?
O1 C2 C3 125.1(2) . . ?
O1 C2 C1 114.9(2) . . ?
C3 C2 C1 119.8(2) . . ?
C2 C3 C4 124.6(3) . . ?
C2 C3 H3 117.7 . . ?
C4 C3 H3 117.7 . . ?
N1 C4 C3 122.8(2) . . ?
N1 C4 C5 120.9(3) . . ?
C3 C4 C5 116.1(2) . . ?
C4 C5 H5A 109.5 . . ?
C4 C5 H5B 109.5 . . ?
H5A C5 H5B 109.5 . . ?
C4 C5 H5C 109.5 . . ?
H5A C5 H5C 109.5 . . ?
H5B C5 H5C 109.5 . . ?
N1 C6 C7 113.0(2) . . ?
N1 C6 H6A 109.0 . . ?
C7 C6 H6A 109.0 . . ?
N1 C6 H6B 109.0 . . ?
C7 C6 H6B 109.0 . . ?
H6A C6 H6B 107.8 . . ?
C8 C7 C6 115.1(2) . . ?
C8 C7 H7A 108.5 . . ?
C6 C7 H7A 108.5 . . ?
C8 C7 H7B 108.5 . . ?
C6 C7 H7B 108.5 . . ?
H7A C7 H7B 107.5 . . ?
N2 C8 C9 120.5(3) . . ?
N2 C8 C7 118.1(2) . . ?
C9 C8 C7 121.4(3) . . ?
C10 C9 C8 120.4(3) . . ?
C10 C9 H9 119.8 . . ?
C8 C9 H9 119.8 . . ?
C11 C10 C9 118.9(3) . . ?
C11 C10 H10 120.6 . . ?
C9 C10 H10 120.6 . . ?
C10 C11 C12 118.7(3) . . ?
C10 C11 H11 120.7 . . ?
C12 C11 H11 120.7 . . ?
N2 C12 C11 122.8(3) . . ?
N2 C12 H12 118.6 . . ?
C11 C12 H12 118.6 . . ?
O2 C13 Re1 176.8(3) . . ?
O3 C14 Re1 178.6(3) . . ?
O4 C15 Re1 178.0(2) . . ?
C4 N1 C6 117.0(2) . . ?
C4 N1 Re1 122.63(18) . . ?
C6 N1 Re1 120.37(17) . . ?
C12 N2 C8 118.8(2) . . ?
C12 N2 Re1 119.52(18) . . ?
C8 N2 Re1 121.58(18) . . ?
C2 O1 Re1 122.03(17) . . ?
C15 Re1 C13 87.40(11) . . ?
C15 Re1 C14 86.10(11) . . ?
C13 Re1 C14 87.49(11) . . ?
C15 Re1 O1 178.39(9) . . ?
C13 Re1 O1 93.27(10) . . ?
C14 Re1 O1 92.46(9) . . ?
C15 Re1 N1 99.16(10) . . ?
C13 Re1 N1 96.05(10) . . ?
C14 Re1 N1 173.77(9) . . ?
O1 Re1 N1 82.24(8) . . ?
C15 Re1 N2 95.76(10) . . ?
C13 Re1 N2 175.54(10) . . ?
C14 Re1 N2 95.85(10) . . ?
O1 Re1 N2 83.66(8) . . ?
N1 Re1 N2 80.36(8) . . ?

loop_
_geom_bond_atom_site_label_1
_geom_bond_atom_site_label_2
_geom_bond_distance
_geom_bond_site_symmetry_2
_geom_bond_publ_flag
C1 C2 1.508(4) . ?
C1 H1A 0.9800 . ?
C1 H1B 0.9800 . ?
C1 H1C 0.9800 . ?
C2 O1 1.291(3) . ?
C2 C3 1.378(4) . ?
C3 C4 1.426(4) . ?
C3 H3 0.9500 . ?
C4 N1 1.315(4) . ?
C4 C5 1.505(4) . ?
C5 H5A 0.9800 . ?
C5 H5B 0.9800 . ?
C5 H5C 0.9800 . ?
C6 N1 1.476(3) . ?
C6 C7 1.534(4) . ?
C6 H6A 0.9900 . ?
C6 H6B 0.9900 . ?
C7 C8 1.501(4) . ?
C7 H7A 0.9900 . ?
C7 H7B 0.9900 . ?
C8 N2 1.359(4) . ?
C8 C9 1.388(4) . ?
C9 C10 1.384(5) . ?
C9 H9 0.9500 . ?
C10 C11 1.381(5) . ?
C10 H10 0.9500 . ?
C11 C12 1.384(4) . ?
C11 H11 0.9500 . ?
C12 N2 1.347(4) . ?
C12 H12 0.9500 . ?
C13 O2 1.151(3) . ?
C13 Re1 1.925(3) . ?
C14 O3 1.146(3) . ?
C14 Re1 1.933(3) . ?
C15 O4 1.158(3) . ?
C15 Re1 1.901(3) . ?
N1 Re1 2.166(2) . ?
N2 Re1 2.197(2) . ?
O1 Re1 2.1336(18) . ?
